data_4063646
loop_
_publ_author_name
'O&#x2019;Connor, Joseph M.'
'Chen, Ming-Chou'
'Holland, Ryan L.'
'Rheingold, Arnold L.'

_publ_section_title
;
 Addition of Dissimilar Carbenes across an Unsymmetrically Substituted
 Alkyne: Regio- and Stereoselective Synthesis of Trisubstituted 1,3-Dienes
;
_journal_issue 3
_journal_name_full Organometallics
_journal_page_first 369
_journal_paper_doi 10.1021/om1007314
_journal_volume 30
_journal_year 2011
_chemical_formula_moiety 'C20 H21 Co O5 S'
_chemical_formula_sum 'C20 H21 Co O5 S'
_chemical_formula_weight 432.36
_chemical_name_systematic
;
 ?
;
_space_group_IT_number 2
_symmetry_cell_setting triclinic
_symmetry_space_group_name_Hall '-P 1'
_symmetry_space_group_name_H-M 'P -1'
_atom_sites_solution_hydrogens geom
_atom_sites_solution_primary direct
_atom_sites_solution_secondary difmap
_audit_creation_method SHELXL-97
_cell_angle_alpha 94.7630(11)
_cell_angle_beta 108.9571(7)
_cell_angle_gamma 92.8772(2)
_cell_formula_units_Z 2
_cell_length_a 8.7427(2)
_cell_length_b 10.9158(2)
_cell_length_c 10.9738(2)
_cell_measurement_reflns_used 4208
_cell_measurement_temperature 213(2)
_cell_measurement_theta_max 28.3
_cell_measurement_theta_min 1.9
_cell_volume 983.73(3)
_computing_cell_refinement 'Bruker SAINT'
_computing_data_collection 'Bruker APEX2'
_computing_data_reduction 'Bruker SAINT'
_computing_molecular_graphics 'Bruker SHELXTL'
_computing_publication_material 'Bruker SHELXTL'
_computing_structure_refinement 'SHELXL-97 (Sheldrick, 2008)'
_computing_structure_solution 'SHELXS-97 (Sheldrick, 2008)'
_diffrn_ambient_temperature 213(2)
_diffrn_measured_fraction_theta_full 0.963
_diffrn_measured_fraction_theta_max 0.860
_diffrn_measurement_device_type 'Bruker APEX CCD'
_diffrn_measurement_method '\f and \w scans'
_diffrn_radiation_monochromator graphite
_diffrn_radiation_source 'fine-focus sealed tube'
_diffrn_radiation_type MoK\a
_diffrn_radiation_wavelength 0.71073
_diffrn_reflns_av_R_equivalents 0.0279
_diffrn_reflns_av_sigmaI/netI 0.0517
_diffrn_reflns_limit_h_max 11
_diffrn_reflns_limit_h_min -11
_diffrn_reflns_limit_k_max 13
_diffrn_reflns_limit_k_min -12
_diffrn_reflns_limit_l_max 14
_diffrn_reflns_limit_l_min -14
_diffrn_reflns_number 6498
_diffrn_reflns_theta_full 25.00
_diffrn_reflns_theta_max 28.27
_diffrn_reflns_theta_min 1.88
_exptl_absorpt_coefficient_mu 1.006
_exptl_absorpt_correction_T_max 0.8242
_exptl_absorpt_correction_T_min 0.6891
_exptl_absorpt_correction_type multi-scan
_exptl_absorpt_process_details SADABS
_exptl_crystal_colour red
_exptl_crystal_density_diffrn 1.460
_exptl_crystal_density_method 'not measured'
_exptl_crystal_description block
_exptl_crystal_F_000 448
_exptl_crystal_size_max 0.40
_exptl_crystal_size_mid 0.30
_exptl_crystal_size_min 0.20
_refine_diff_density_max 0.508
_refine_diff_density_min -0.406
_refine_diff_density_rms 0.094
_refine_ls_extinction_method none
_refine_ls_goodness_of_fit_ref 1.081
_refine_ls_hydrogen_treatment constr
_refine_ls_matrix_type full
_refine_ls_number_parameters 246
_refine_ls_number_reflns 4208
_refine_ls_number_restraints 0
_refine_ls_restrained_S_all 1.081
_refine_ls_R_factor_all 0.0435
_refine_ls_R_factor_gt 0.0395
_refine_ls_shift/su_max 0.001
_refine_ls_shift/su_mean 0.000
_refine_ls_structure_factor_coef Fsqd
_refine_ls_weighting_details 'calc w=1/[\s^2^(Fo^2^)+(0.0933P)^2^+0.0000P] where P=(Fo^2^+2Fc^2^)/3'
_refine_ls_weighting_scheme calc
_refine_ls_wR_factor_gt 0.1296
_refine_ls_wR_factor_ref 0.1324
_reflns_number_gt 3740
_reflns_number_total 4208
_reflns_threshold_expression >2\s(I)
_cod_data_source_file om1007314_si_002.cif
_cod_data_source_block jmo35
_cod_original_sg_symbol_H-M P-1
_cod_database_code 4063646

loop_
_symmetry_equiv_pos_as_xyz
'x, y, z'
'-x, -y, -z'

loop_
_atom_site_label
_atom_site_type_symbol
_atom_site_fract_x
_atom_site_fract_y
_atom_site_fract_z
_atom_site_U_iso_or_equiv
_atom_site_adp_type
_atom_site_occupancy
_atom_site_symmetry_multiplicity
_atom_site_calc_flag
_atom_site_refinement_flags
C1 C 0.3172(2) 0.36895(19) -0.1880(2) 0.0251(4) Uani 1 1 d .
H1 H 0.3791 0.4401 -0.1270 0.030 Uiso 1 1 calc R
C2 C 0.4177(2) 0.26982(19) -0.2011(2) 0.0247(4) Uani 1 1 d .
C3 C 0.3494(3) 0.1461(2) -0.2461(2) 0.0255(4) Uani 1 1 d .
H3 H 0.4156 0.0828 -0.2541 0.031 Uiso 1 1 calc R
C4 C 0.1776(3) 0.1206(2) -0.2786(2) 0.0267(4) Uani 1 1 d .
H4 H 0.1088 0.1674 -0.3464 0.032 Uiso 1 1 calc R
C5 C 0.1214(3) -0.0116(2) -0.2837(2) 0.0274(4) Uani 1 1 d .
C6 C -0.1085(3) -0.1581(2) -0.3398(3) 0.0396(6) Uani 1 1 d .
H6A H -0.0738 -0.1884 -0.2543 0.047 Uiso 1 1 calc R
H6B H -0.0700 -0.2113 -0.3983 0.047 Uiso 1 1 calc R
C7 C -0.2907(4) -0.1592(3) -0.3914(3) 0.0539(8) Uani 1 1 d .
H7A H -0.3279 -0.1105 -0.3301 0.081 Uiso 1 1 calc R
H7B H -0.3383 -0.2435 -0.4036 0.081 Uiso 1 1 calc R
H7C H -0.3233 -0.1245 -0.4737 0.081 Uiso 1 1 calc R
C8 C 0.6756(2) 0.3070(2) -0.2883(2) 0.0283(5) Uani 1 1 d .
C9 C 0.6542(3) 0.4157(3) -0.3468(3) 0.0394(6) Uani 1 1 d .
H9 H 0.6225 0.4854 -0.3077 0.047 Uiso 1 1 calc R
C10 C 0.6810(4) 0.4188(4) -0.4649(3) 0.0533(8) Uani 1 1 d .
H10 H 0.6695 0.4922 -0.5049 0.064 Uiso 1 1 calc R
C11 C 0.7244(3) 0.3154(4) -0.5249(3) 0.0574(9) Uani 1 1 d .
H11 H 0.7396 0.3189 -0.6055 0.069 Uiso 1 1 calc R
C12 C 0.7452(4) 0.2078(4) -0.4661(3) 0.0542(8) Uani 1 1 d .
H12 H 0.7753 0.1381 -0.5064 0.065 Uiso 1 1 calc R
C13 C 0.7215(3) 0.2022(3) -0.3467(3) 0.0412(6) Uani 1 1 d .
H13 H 0.7362 0.1292 -0.3060 0.049 Uiso 1 1 calc R
C14 C 0.1337(3) 0.1727(3) 0.0036(3) 0.0455(7) Uani 1 1 d .
H14 H 0.0220 0.1491 -0.0331 0.055 Uiso 1 1 calc R
C15 C 0.2033(4) 0.2925(3) 0.0456(3) 0.0478(7) Uani 1 1 d .
H15 H 0.1466 0.3637 0.0420 0.057 Uiso 1 1 calc R
C16 C 0.3724(4) 0.2895(3) 0.0944(3) 0.0474(7) Uani 1 1 d .
H16 H 0.4477 0.3586 0.1273 0.057 Uiso 1 1 calc R
C17 C 0.4110(3) 0.1660(3) 0.0860(3) 0.0478(7) Uani 1 1 d .
H17 H 0.5154 0.1379 0.1145 0.057 Uiso 1 1 calc R
C18 C 0.2615(4) 0.0913(3) 0.0259(3) 0.0447(7) Uani 1 1 d .
H18 H 0.2495 0.0053 0.0051 0.054 Uiso 1 1 calc R
C19 C 0.1785(3) 0.4052(2) -0.2952(2) 0.0289(5) Uani 1 1 d .
C20 C 0.0864(3) 0.5081(3) -0.2576(3) 0.0449(6) Uani 1 1 d .
H20A H 0.0218 0.5423 -0.3348 0.067 Uiso 1 1 calc R
H20B H 0.1628 0.5722 -0.2001 0.067 Uiso 1 1 calc R
H20C H 0.0157 0.4753 -0.2137 0.067 Uiso 1 1 calc R
O1 O 0.2097(2) -0.09399(15) -0.25175(19) 0.0392(4) Uani 1 1 d .
O2 O -0.04208(19) -0.03033(15) -0.33069(18) 0.0329(4) Uani 1 1 d .
O3 O 0.6765(2) 0.41535(16) -0.06515(18) 0.0369(4) Uani 1 1 d .
O4 O 0.7056(2) 0.18886(17) -0.08715(19) 0.0374(4) Uani 1 1 d .
O5 O 0.1426(2) 0.35786(17) -0.40715(17) 0.0402(4) Uani 1 1 d .
S S 0.63423(6) 0.29641(5) -0.14269(5) 0.02560(15) Uani 1 1 d .
Co Co 0.28553(3) 0.21775(2) -0.09688(3) 0.02247(13) Uani 1 1 d .

loop_
_atom_site_aniso_label
_atom_site_aniso_U_11
_atom_site_aniso_U_22
_atom_site_aniso_U_33
_atom_site_aniso_U_23
_atom_site_aniso_U_13
_atom_site_aniso_U_12
C1 0.0251(9) 0.0195(9) 0.0311(11) 0.0029(8) 0.0099(8) 0.0008(7)
C2 0.0227(9) 0.0234(10) 0.0294(11) 0.0038(8) 0.0105(8) 0.0021(7)
C3 0.0278(10) 0.0239(10) 0.0281(11) 0.0015(8) 0.0139(9) 0.0019(8)
C4 0.0269(10) 0.0233(10) 0.0312(11) 0.0007(8) 0.0121(9) -0.0003(8)
C5 0.0288(10) 0.0253(11) 0.0286(11) -0.0024(8) 0.0121(9) -0.0011(8)
C6 0.0438(13) 0.0295(12) 0.0429(15) -0.0050(10) 0.0156(11) -0.0137(10)
C7 0.0447(15) 0.0550(18) 0.062(2) -0.0041(15) 0.0238(14) -0.0210(13)
C8 0.0205(9) 0.0330(12) 0.0330(12) 0.0064(9) 0.0109(9) 0.0010(8)
C9 0.0362(12) 0.0407(14) 0.0447(15) 0.0152(12) 0.0156(11) 0.0031(10)
C10 0.0415(14) 0.068(2) 0.0556(19) 0.0316(16) 0.0175(13) 0.0033(13)
C11 0.0343(13) 0.105(3) 0.0393(16) 0.0164(17) 0.0183(12) 0.0075(15)
C12 0.0462(15) 0.075(2) 0.0485(18) 0.0023(15) 0.0249(14) 0.0151(14)
C13 0.0386(13) 0.0429(15) 0.0471(16) 0.0036(12) 0.0198(12) 0.0118(11)
C14 0.0374(13) 0.0651(19) 0.0424(15) 0.0177(14) 0.0226(12) -0.0010(12)
C15 0.0737(19) 0.0423(15) 0.0450(16) 0.0142(12) 0.0385(15) 0.0238(14)
C16 0.0644(18) 0.0454(16) 0.0312(13) -0.0025(11) 0.0185(13) -0.0137(13)
C17 0.0412(14) 0.073(2) 0.0331(14) 0.0199(14) 0.0121(11) 0.0196(13)
C18 0.078(2) 0.0270(12) 0.0371(14) 0.0089(10) 0.0281(14) 0.0042(12)
C19 0.0282(10) 0.0257(10) 0.0337(12) 0.0085(9) 0.0105(9) -0.0004(8)
C20 0.0384(13) 0.0426(15) 0.0517(16) 0.0072(12) 0.0097(12) 0.0173(11)
O1 0.0359(9) 0.0238(8) 0.0522(11) -0.0007(7) 0.0080(8) 0.0018(6)
O2 0.0286(7) 0.0262(8) 0.0423(10) 0.0003(7) 0.0113(7) -0.0050(6)
O3 0.0331(8) 0.0314(9) 0.0415(10) -0.0050(7) 0.0091(7) -0.0050(7)
O4 0.0307(8) 0.0365(9) 0.0471(11) 0.0190(8) 0.0113(7) 0.0083(7)
O5 0.0482(10) 0.0389(10) 0.0298(9) 0.0068(7) 0.0071(8) 0.0042(8)
S 0.0220(2) 0.0235(3) 0.0311(3) 0.0047(2) 0.0082(2) 0.00100(19)
Co 0.02373(18) 0.01960(18) 0.0258(2) 0.00303(12) 0.01046(13) 0.00152(11)

loop_
_atom_type_symbol
_atom_type_description
_atom_type_scat_dispersion_real
_atom_type_scat_dispersion_imag
_atom_type_scat_source
C C 0.0033 0.0016 'International Tables Vol C Tables 4.2.6.8 and 6.1.1.4'
H H 0.0000 0.0000 'International Tables Vol C Tables 4.2.6.8 and 6.1.1.4'
O O 0.0106 0.0060 'International Tables Vol C Tables 4.2.6.8 and 6.1.1.4'
S S 0.1246 0.1234 'International Tables Vol C Tables 4.2.6.8 and 6.1.1.4'
Co Co 0.3494 0.9721 'International Tables Vol C Tables 4.2.6.8 and 6.1.1.4'

loop_
_geom_angle_atom_site_label_1
_geom_angle_atom_site_label_2
_geom_angle_atom_site_label_3
_geom_angle
C2 C1 C19 124.7(2)
C2 C1 Co 65.70(12)
C19 C1 Co 119.35(15)
C3 C2 C1 121.53(18)
C3 C2 S 117.76(15)
C1 C2 S 120.30(16)
C3 C2 Co 70.44(12)
C1 C2 Co 71.93(12)
S C2 Co 124.77(12)
C2 C3 C4 118.53(18)
C2 C3 Co 67.43(12)
C4 C3 Co 72.15(12)
C3 C4 C5 115.36(19)
C3 C4 Co 66.83(12)
C5 C4 Co 117.51(16)
O1 C5 O2 123.2(2)
O1 C5 C4 125.0(2)
O2 C5 C4 111.78(19)
O2 C6 C7 107.5(2)
C9 C8 C13 121.2(2)
C9 C8 S 119.88(19)
C13 C8 S 118.9(2)
C8 C9 C10 118.2(3)
C11 C10 C9 121.4(3)
C12 C11 C10 120.0(3)
C11 C12 C13 120.1(3)
C12 C13 C8 119.2(3)
C15 C14 C18 108.2(3)
C15 C14 Co 70.27(15)
C18 C14 Co 69.83(15)
C14 C15 C16 108.7(3)
C14 C15 Co 70.11(16)
C16 C15 Co 70.25(16)
C15 C16 C17 108.9(3)
C15 C16 Co 69.83(17)
C17 C16 Co 71.45(16)
C16 C17 C18 107.2(2)
C16 C17 Co 68.84(16)
C18 C17 Co 68.52(15)
C17 C18 C14 106.9(2)
C17 C18 Co 71.08(16)
C14 C18 Co 69.26(15)
O5 C19 C1 122.6(2)
O5 C19 C20 121.9(2)
C1 C19 C20 115.4(2)
C5 O2 C6 115.61(19)
O4 S O3 119.18(11)
O4 S C8 107.78(11)
O3 S C8 109.31(11)
O4 S C2 109.83(10)
O3 S C2 107.99(10)
C8 S C2 101.27(10)
C2 Co C3 42.13(9)
C2 Co C14 175.24(10)
C3 Co C14 138.97(11)
C2 Co C15 138.77(11)
C3 Co C15 175.65(11)
C14 Co C15 39.62(13)
C2 Co C1 42.37(8)
C3 Co C1 76.61(9)
C14 Co C1 133.40(11)
C15 Co C1 102.21(10)
C2 Co C18 143.74(10)
C3 Co C18 113.85(10)
C14 Co C18 40.91(12)
C15 Co C18 67.70(11)
C1 Co C18 168.63(10)
C2 Co C16 114.49(10)
C3 Co C16 144.30(11)
C14 Co C16 67.08(12)
C15 Co C16 39.93(13)
C1 Co C16 101.43(10)
C18 Co C16 67.57(11)
C2 Co C4 74.84(9)
C3 Co C4 41.01(8)
C14 Co C4 103.95(11)
C15 Co C4 135.12(11)
C1 Co C4 88.19(9)
C18 Co C4 102.65(10)
C16 Co C4 169.86(10)
C2 Co C17 116.62(10)
C3 Co C17 116.92(10)
C14 Co C17 67.63(11)
C15 Co C17 67.03(12)
C1 Co C17 131.91(11)
C18 Co C17 40.40(13)
C16 Co C17 39.70(13)
C4 Co C17 133.65(11)

loop_
_geom_bond_atom_site_label_1
_geom_bond_atom_site_label_2
_geom_bond_distance
C1 C2 1.454(3)
C1 C19 1.486(3)
C1 Co 2.052(2)
C2 C3 1.429(3)
C2 S 1.790(2)
C2 Co 1.967(2)
C3 C4 1.433(3)
C3 Co 2.007(2)
C4 C5 1.491(3)
C4 Co 2.078(2)
C5 O1 1.215(3)
C5 O2 1.351(3)
C6 O2 1.466(3)
C6 C7 1.506(4)
C8 C9 1.387(3)
C8 C13 1.405(3)
C8 S 1.761(2)
C9 C10 1.393(4)
C10 C11 1.390(5)
C11 C12 1.379(5)
C12 C13 1.396(4)
C14 C15 1.389(5)
C14 C18 1.434(4)
C14 Co 2.048(2)
C15 C16 1.402(5)
C15 Co 2.050(3)
C16 C17 1.408(4)
C16 Co 2.056(3)
C17 C18 1.432(4)
C17 Co 2.090(3)
C18 Co 2.056(3)
C19 O5 1.226(3)
C19 C20 1.520(3)
O3 S 1.4527(17)
O4 S 1.4437(17)
